data_7224718
loop_
_publ_author_name
'Patil, Nitin T.'
'Inamdar, Suleman M.'
'Chakrabarty, Indradweep'

_publ_section_title
;
 A Unified Approach to Pyrrole-Embedded Aza-Heterocyclic Scaffolds Based
 on RCM/Isomerization/Cyclization Cascade Catalyzed by Ru/B-H Binary
 Catalyst System
;
_journal_name_full 'RSC Adv.'
_journal_paper_doi 10.1039/C6RA05646F
_journal_year 2016
_chemical_formula_moiety 'C16 H16 N2 O2'
_chemical_formula_sum 'C16 H16 N2 O2'
_chemical_formula_weight 268.31
_chemical_name_systematic
; 
 ? 
;
_space_group_IT_number 33
_symmetry_cell_setting orthorhombic
_symmetry_space_group_name_Hall 'P 2c -2n'
_symmetry_space_group_name_H-M 'P n a 21'
_atom_sites_solution_hydrogens geom
_atom_sites_solution_primary direct
_atom_sites_solution_secondary difmap
_audit_creation_method SHELXL-97
_audit_update_record
;
2016-02-03 deposited with the CCDC.
2016-03-21 downloaded from the CCDC.
;
_cell_angle_alpha 90.00
_cell_angle_beta 90.00
_cell_angle_gamma 90.00
_cell_formula_units_Z 4
_cell_length_a 7.8517(10)
_cell_length_b 14.459(2)
_cell_length_c 11.5168(16)
_cell_measurement_reflns_used 2843
_cell_measurement_temperature 296(2)
_cell_measurement_theta_max 22.20
_cell_measurement_theta_min 2.26
_cell_volume 1307.5(3)
_computing_cell_refinement 'Bruker SAINT'
_computing_data_collection 'Bruker APEX2'
_computing_data_reduction 'Bruker SAINT'
_computing_molecular_graphics 'Bruker SHELXTL'
_computing_publication_material 'Bruker SHELXTL'
_computing_structure_refinement 'SHELXL-97 (Sheldrick, 2008)'
_computing_structure_solution 'SHELXS-97 (Sheldrick, 2008)'
_diffrn_ambient_temperature 296(2)
_diffrn_measured_fraction_theta_full 0.998
_diffrn_measured_fraction_theta_max 0.998
_diffrn_measurement_device_type 'Bruker APEX-II CCD'
_diffrn_measurement_method '\f and \w scans'
_diffrn_radiation_monochromator graphite
_diffrn_radiation_source 'fine-focus sealed tube'
_diffrn_radiation_type MoK\a
_diffrn_radiation_wavelength 0.71073
_diffrn_reflns_av_R_equivalents 0.0774
_diffrn_reflns_av_sigmaI/netI 0.0611
_diffrn_reflns_limit_h_max 9
_diffrn_reflns_limit_h_min -9
_diffrn_reflns_limit_k_max 17
_diffrn_reflns_limit_k_min -16
_diffrn_reflns_limit_l_max 13
_diffrn_reflns_limit_l_min -13
_diffrn_reflns_number 10358
_diffrn_reflns_theta_full 24.98
_diffrn_reflns_theta_max 24.98
_diffrn_reflns_theta_min 2.26
_exptl_absorpt_coefficient_mu 0.091
_exptl_absorpt_correction_T_max 0.9802
_exptl_absorpt_correction_T_min 0.9627
_exptl_absorpt_correction_type multi-scan
_exptl_absorpt_process_details SADABS,(BRUKER,2006)
_exptl_crystal_colour COLOURLESS
_exptl_crystal_density_diffrn 1.363
_exptl_crystal_density_method 'not measured'
_exptl_crystal_description PLATE
_exptl_crystal_F_000 568
_exptl_crystal_recrystallization_method 'Re-crystallisation from solvent:  Dichloromethane-pet ether mixture'
_exptl_crystal_size_max 0.42
_exptl_crystal_size_mid 0.34
_exptl_crystal_size_min 0.22
_refine_diff_density_max 0.185
_refine_diff_density_min -0.245
_refine_diff_density_rms 0.054
_refine_ls_abs_structure_details 'Flack H D (1983), Acta Cryst. A39, 876-881'
_refine_ls_abs_structure_Flack -1(3)
_refine_ls_extinction_method none
_refine_ls_goodness_of_fit_ref 1.110
_refine_ls_hydrogen_treatment constr
_refine_ls_matrix_type full
_refine_ls_number_parameters 183
_refine_ls_number_reflns 2295
_refine_ls_number_restraints 1
_refine_ls_restrained_S_all 1.109
_refine_ls_R_factor_all 0.0701
_refine_ls_R_factor_gt 0.0602
_refine_ls_shift/su_max 0.000
_refine_ls_shift/su_mean 0.000
_refine_ls_structure_factor_coef Fsqd
_refine_ls_weighting_details 'calc w=1/[\s^2^(Fo^2^)+(0.0829P)^2^+0.2019P] where P=(Fo^2^+2Fc^2^)/3'
_refine_ls_weighting_scheme calc
_refine_ls_wR_factor_gt 0.1508
_refine_ls_wR_factor_ref 0.1581
_reflns_number_gt 1970
_reflns_number_total 2295
_reflns_threshold_expression >2sigma(I)
_cod_data_source_file c6ra05646f2.cif
_cod_data_source_block c2_4_ome
_cod_depositor_comments
;
The following automatic conversions were performed:

'_symmetry_cell_setting' value 'Orthorhombic' changed to
'orthorhombic' according to
/usr/data/users/saulius/crontab/automatic-downloads/rss-feeds/RSC/lib/dictionaries/cif_core.dic
dictionary named 'cif_core.dic' version 2.4.2 from 2011-04-26.

'_exptl_absorpt_correction_type' value 'MULTI-SCAN' changed to
'multi-scan' according to
/usr/data/users/saulius/crontab/automatic-downloads/rss-feeds/RSC/lib/dictionaries/cif_core.dic
dictionary named 'cif_core.dic' version 2.4.2 from 2011-04-26.

'_refine_ls_hydrogen_treatment' value 'CONSTR' changed to 'constr'
according to
/usr/data/users/saulius/crontab/automatic-downloads/rss-feeds/RSC/lib/dictionaries/cif_core.dic
dictionary named 'cif_core.dic' version 2.4.2 from 2011-04-26.

Automatic conversion script
Id: cif_fix_values 4268 2015-11-12 08:31:59Z antanas 
;
_cod_original_sg_symbol_H-M 'Pna2(1) '
_cod_database_code 7224718

loop_
_symmetry_equiv_pos_as_xyz
'x, y, z'
'-x, -y, z+1/2'
'-x+1/2, y+1/2, z+1/2'
'x+1/2, -y+1/2, z'

loop_
_atom_site_label
_atom_site_type_symbol
_atom_site_fract_x
_atom_site_fract_y
_atom_site_fract_z
_atom_site_U_iso_or_equiv
_atom_site_adp_type
_atom_site_occupancy
_atom_site_symmetry_multiplicity
_atom_site_calc_flag
_atom_site_refinement_flags
O1 O 0.0021(4) 0.66217(18) 0.5838(3) 0.0547(8) Uani 1 1 d .
O2 O 0.2454(4) 0.52094(17) 0.2540(3) 0.0553(8) Uani 1 1 d .
N1 N 0.1306(4) 0.65572(18) 0.1799(3) 0.0340(7) Uani 1 1 d .
N2 N 0.1661(4) 0.9333(2) 0.1316(3) 0.0420(8) Uani 1 1 d .
C1 C -0.0807(6) 0.7043(3) 0.6788(4) 0.0562(11) Uani 1 1 d .
H1A H -0.0053 0.7482 0.7145 0.084 Uiso 1 1 calc R
H1B H -0.1118 0.6579 0.7345 0.084 Uiso 1 1 calc R
H1C H -0.1812 0.7355 0.6521 0.084 Uiso 1 1 calc R
C2 C 0.0266(5) 0.7126(2) 0.4845(3) 0.0390(8) Uani 1 1 d .
C3 C 0.0200(5) 0.8083(2) 0.4794(3) 0.0409(9) Uani 1 1 d .
H3 H -0.0054 0.8426 0.5455 0.049 Uiso 1 1 calc R
C4 C 0.0515(5) 0.8521(2) 0.3751(3) 0.0420(9) Uani 1 1 d .
H4 H 0.0449 0.9163 0.3722 0.050 Uiso 1 1 calc R
C5 C 0.0922(4) 0.8049(2) 0.2752(3) 0.0329(8) Uani 1 1 d .
C6 C 0.0972(4) 0.7063(2) 0.2826(3) 0.0310(8) Uani 1 1 d .
C7 C 0.0641(5) 0.6623(2) 0.3858(3) 0.0376(8) Uani 1 1 d .
H7 H 0.0670 0.5981 0.3893 0.045 Uiso 1 1 calc R
C8 C 0.2004(4) 0.5690(2) 0.1719(3) 0.0383(8) Uani 1 1 d .
C9 C 0.2106(6) 0.5430(3) 0.0453(3) 0.0493(10) Uani 1 1 d .
H9A H 0.1281 0.4953 0.0269 0.059 Uiso 1 1 calc R
H9B H 0.3236 0.5205 0.0260 0.059 Uiso 1 1 calc R
C10 C 0.1718(5) 0.6306(3) -0.0202(4) 0.0496(10) Uani 1 1 d .
H10A H 0.1020 0.6176 -0.0878 0.060 Uiso 1 1 calc R
H10B H 0.2760 0.6604 -0.0455 0.060 Uiso 1 1 calc R
C11 C 0.0754(4) 0.6921(2) 0.0660(3) 0.0355(8) Uani 1 1 d .
H11 H -0.0475 0.6828 0.0568 0.043 Uiso 1 1 calc R
C12 C 0.1151(4) 0.7927(2) 0.0605(3) 0.0364(8) Uani 1 1 d .
C13 C 0.1238(4) 0.8432(2) 0.1605(3) 0.0328(8) Uani 1 1 d .
C14 C 0.2024(6) 1.0097(3) 0.2106(4) 0.0614(12) Uani 1 1 d .
H14A H 0.2544 1.0595 0.1682 0.092 Uiso 1 1 calc R
H14B H 0.2786 0.9891 0.2704 0.092 Uiso 1 1 calc R
H14C H 0.0982 1.0310 0.2451 0.092 Uiso 1 1 calc R
C15 C 0.1797(5) 0.9388(3) 0.0150(3) 0.0436(10) Uani 1 1 d .
H15 H 0.2059 0.9921 -0.0265 0.052 Uiso 1 1 calc R
C16 C 0.1488(5) 0.8537(3) -0.0325(3) 0.0424(9) Uani 1 1 d .
H16 H 0.1498 0.8389 -0.1111 0.051 Uiso 1 1 calc R

loop_
_atom_site_aniso_label
_atom_site_aniso_U_11
_atom_site_aniso_U_22
_atom_site_aniso_U_33
_atom_site_aniso_U_23
_atom_site_aniso_U_13
_atom_site_aniso_U_12
O1 0.0789(19) 0.0534(16) 0.0317(14) 0.0112(13) 0.0121(14) 0.0100(14)
O2 0.084(2) 0.0367(13) 0.0453(17) -0.0020(13) -0.0051(14) 0.0163(14)
N1 0.0368(15) 0.0313(15) 0.0337(17) -0.0017(14) -0.0038(13) 0.0011(11)
N2 0.053(2) 0.0332(15) 0.0399(19) 0.0066(14) 0.0034(14) -0.0025(13)
C1 0.059(2) 0.073(3) 0.036(2) 0.008(2) 0.010(2) 0.009(2)
C2 0.044(2) 0.0428(19) 0.0299(19) 0.0050(18) 0.0038(16) 0.0047(16)
C3 0.050(2) 0.0408(19) 0.032(2) -0.0058(17) 0.0058(17) 0.0058(16)
C4 0.055(2) 0.0286(16) 0.042(2) -0.0045(17) -0.0012(18) 0.0054(17)
C5 0.0301(17) 0.0319(17) 0.037(2) 0.0026(16) -0.0012(14) -0.0002(14)
C6 0.0281(16) 0.0318(17) 0.033(2) 0.0015(16) -0.0015(14) 0.0003(13)
C7 0.044(2) 0.0300(16) 0.039(2) 0.0032(16) -0.0018(15) -0.0017(16)
C8 0.047(2) 0.0308(16) 0.037(2) -0.0025(17) -0.0014(18) -0.0019(14)
C9 0.065(3) 0.0434(19) 0.039(3) -0.0085(17) -0.0053(19) 0.0003(18)
C10 0.056(3) 0.056(2) 0.036(2) -0.010(2) -0.004(2) 0.0079(19)
C11 0.0278(17) 0.0464(19) 0.0323(19) -0.0005(17) -0.0051(17) -0.0026(14)
C12 0.0243(16) 0.049(2) 0.036(2) 0.0084(18) 0.0020(17) 0.0004(14)
C13 0.0298(17) 0.0340(17) 0.035(2) 0.0043(16) -0.0009(15) 0.0026(13)
C14 0.085(3) 0.035(2) 0.064(3) 0.002(2) 0.001(2) -0.017(2)
C15 0.040(2) 0.046(2) 0.045(3) 0.0217(18) 0.0021(16) 0.0029(17)
C16 0.036(2) 0.063(3) 0.028(2) 0.0094(19) -0.0014(16) 0.0028(17)

loop_
_atom_type_symbol
_atom_type_description
_atom_type_scat_dispersion_real
_atom_type_scat_dispersion_imag
_atom_type_scat_source
C C 0.0033 0.0016 'International Tables Vol C Tables 4.2.6.8 and 6.1.1.4'
H H 0.0000 0.0000 'International Tables Vol C Tables 4.2.6.8 and 6.1.1.4'
N N 0.0061 0.0033 'International Tables Vol C Tables 4.2.6.8 and 6.1.1.4'
O O 0.0106 0.0060 'International Tables Vol C Tables 4.2.6.8 and 6.1.1.4'

loop_
_geom_angle_atom_site_label_1
_geom_angle_atom_site_label_2
_geom_angle_atom_site_label_3
_geom_angle
C2 O1 C1 118.8(3)
C8 N1 C6 127.0(3)
C8 N1 C11 112.5(3)
C6 N1 C11 120.2(3)
C15 N2 C13 108.3(3)
C15 N2 C14 124.0(3)
C13 N2 C14 127.6(3)
O1 C1 H1A 109.5
O1 C1 H1B 109.5
H1A C1 H1B 109.5
O1 C1 H1C 109.5
H1A C1 H1C 109.5
H1B C1 H1C 109.5
O1 C2 C7 115.8(3)
O1 C2 C3 124.2(3)
C7 C2 C3 120.0(3)
C4 C3 C2 119.2(3)
C4 C3 H3 120.4
C2 C3 H3 120.4
C5 C4 C3 122.8(3)
C5 C4 H4 118.6
C3 C4 H4 118.6
C4 C5 C6 116.9(3)
C4 C5 C13 127.6(3)
C6 C5 C13 115.5(3)
C7 C6 N1 121.3(3)
C7 C6 C5 120.6(3)
N1 C6 C5 118.1(3)
C6 C7 C2 120.6(3)
C6 C7 H7 119.7
C2 C7 H7 119.7
O2 C8 N1 125.5(3)
O2 C8 C9 126.2(3)
N1 C8 C9 108.3(3)
C8 C9 C10 105.4(3)
C8 C9 H9A 110.7
C10 C9 H9A 110.7
C8 C9 H9B 110.7
C10 C9 H9B 110.7
H9A C9 H9B 108.8
C9 C10 C11 105.3(3)
C9 C10 H10A 110.7
C11 C10 H10A 110.7
C9 C10 H10B 110.7
C11 C10 H10B 110.7
H10A C10 H10B 108.8
N1 C11 C12 108.9(3)
N1 C11 C10 102.9(3)
C12 C11 C10 115.9(3)
N1 C11 H11 109.6
C12 C11 H11 109.6
C10 C11 H11 109.6
C13 C12 C16 107.2(3)
C13 C12 C11 119.8(3)
C16 C12 C11 132.9(4)
C12 C13 N2 108.2(3)
C12 C13 C5 123.6(3)
N2 C13 C5 128.1(3)
N2 C14 H14A 109.5
N2 C14 H14B 109.5
H14A C14 H14B 109.5
N2 C14 H14C 109.5
H14A C14 H14C 109.5
H14B C14 H14C 109.5
N2 C15 C16 109.3(3)
N2 C15 H15 125.4
C16 C15 H15 125.4
C15 C16 C12 106.9(4)
C15 C16 H16 126.5
C12 C16 H16 126.5

loop_
_geom_bond_atom_site_label_1
_geom_bond_atom_site_label_2
_geom_bond_distance
O1 C2 1.370(5)
O1 C1 1.411(5)
O2 C8 1.226(4)
N1 C8 1.372(4)
N1 C6 1.416(5)
N1 C11 1.478(5)
N2 C15 1.349(5)
N2 C13 1.384(4)
N2 C14 1.460(5)
C1 H1A 0.9600
C1 H1B 0.9600
C1 H1C 0.9600
C2 C7 1.381(5)
C2 C3 1.385(5)
C3 C4 1.380(6)
C3 H3 0.9300
C4 C5 1.376(5)
C4 H4 0.9300
C5 C6 1.428(5)
C5 C13 1.455(5)
C6 C7 1.372(5)
C7 H7 0.9300
C8 C9 1.507(5)
C9 C10 1.505(6)
C9 H9A 0.9700
C9 H9B 0.9700
C10 C11 1.533(5)
C10 H10A 0.9700
C10 H10B 0.9700
C11 C12 1.489(5)
C11 H11 0.9800
C12 C13 1.365(5)
C12 C16 1.413(5)
C14 H14A 0.9600
C14 H14B 0.9600
C14 H14C 0.9600
C15 C16 1.368(6)
C15 H15 0.9300
C16 H16 0.9300

loop_
_geom_torsion_atom_site_label_1
_geom_torsion_atom_site_label_2
_geom_torsion_atom_site_label_3
_geom_torsion_atom_site_label_4
_geom_torsion
C1 O1 C2 C7 -162.9(4)
C1 O1 C2 C3 18.7(5)
O1 C2 C3 C4 178.2(4)
C7 C2 C3 C4 -0.1(5)
C2 C3 C4 C5 -1.0(6)
C3 C4 C5 C6 1.4(5)
C3 C4 C5 C13 178.4(4)
C8 N1 C6 C7 -27.8(5)
C11 N1 C6 C7 146.6(3)
C8 N1 C6 C5 154.5(3)
C11 N1 C6 C5 -31.1(4)
C4 C5 C6 C7 -0.6(5)
C13 C5 C6 C7 -178.0(3)
C4 C5 C6 N1 177.0(3)
C13 C5 C6 N1 -0.4(4)
N1 C6 C7 C2 -178.0(3)
C5 C6 C7 C2 -0.4(5)
O1 C2 C7 C6 -177.6(3)
C3 C2 C7 C6 0.8(6)
C6 N1 C8 O2 0.0(6)
C11 N1 C8 O2 -174.8(3)
C6 N1 C8 C9 179.6(3)
C11 N1 C8 C9 4.8(4)
O2 C8 C9 C10 -169.7(4)
N1 C8 C9 C10 10.8(4)
C8 C9 C10 C11 -21.3(4)
C8 N1 C11 C12 -141.4(3)
C6 N1 C11 C12 43.5(4)
C8 N1 C11 C10 -17.9(4)
C6 N1 C11 C10 166.9(3)
C9 C10 C11 N1 23.5(4)
C9 C10 C11 C12 142.1(3)
N1 C11 C12 C13 -26.6(4)
C10 C11 C12 C13 -142.0(3)
N1 C11 C12 C16 153.5(3)
C10 C11 C12 C16 38.1(5)
C16 C12 C13 N2 -1.4(4)
C11 C12 C13 N2 178.6(3)
C16 C12 C13 C5 178.4(3)
C11 C12 C13 C5 -1.5(5)
C15 N2 C13 C12 1.3(4)
C14 N2 C13 C12 -174.8(4)
C15 N2 C13 C5 -178.5(3)
C14 N2 C13 C5 5.4(6)
C4 C5 C13 C12 -160.4(4)
C6 C5 C13 C12 16.7(5)
C4 C5 C13 N2 19.4(6)
C6 C5 C13 N2 -163.5(3)
C13 N2 C15 C16 -0.6(4)
C14 N2 C15 C16 175.6(3)
N2 C15 C16 C12 -0.2(4)
C13 C12 C16 C15 1.0(4)
C11 C12 C16 C15 -179.0(3)
